data_1558386
loop_
_publ_author_name
'Jena, Satyam'
'Dhanalakshmi, Pandi'
'Bano, Gulista'
'Thilagar, Pakkirisamy'

_publ_section_title
;
 Delayed Fluorescence, Room Temperature Phosphorescence, and
 Mechanofluorochromic Naphthalimides: Differential Imaging of Normoxia and
 Hypoxia Live Cancer Cells.
;
_journal_issue 26
_journal_name_full 'The journal of physical chemistry. B'
_journal_page_first 5393
_journal_page_last 5406
_journal_paper_doi 10.1021/acs.jpcb.0c04115
_journal_volume 124
_journal_year 2020
_chemical_formula_sum 'C27 H20 N2 O2'
_chemical_formula_weight 404.45
_space_group_crystal_system monoclinic
_space_group_IT_number 9
_space_group_name_Hall 'C -2yc'
_space_group_name_H-M_alt 'C 1 c 1'
_atom_sites_solution_hydrogens geom
_audit_creation_method SHELXL-2018/3
_cell_angle_alpha 90
_cell_angle_beta 129.290(6)
_cell_angle_gamma 90
_cell_formula_units_Z 4
_cell_length_a 12.063(2)
_cell_length_b 27.127(5)
_cell_length_c 8.2526(14)
_cell_measurement_reflns_used 4660
_cell_measurement_temperature 296(2)
_cell_measurement_theta_max 27.5
_cell_measurement_theta_min 1.5
_cell_volume 2090.1(7)
_computing_structure_refinement 'SHELXL-2018/3 (Sheldrick, 2018)'
_diffrn_ambient_temperature 296(2)
_diffrn_measured_fraction_theta_full 0.998
_diffrn_measured_fraction_theta_max 0.997
_diffrn_measurement_device_type 'Bruker APEX-II CCD'
_diffrn_measurement_method '\f and \w scans'
_diffrn_radiation_type MoK\a
_diffrn_radiation_wavelength 0.71073
_diffrn_reflns_av_R_equivalents 0.0310
_diffrn_reflns_av_unetI/netI 0.0329
_diffrn_reflns_Laue_measured_fraction_full 0.998
_diffrn_reflns_Laue_measured_fraction_max 0.997
_diffrn_reflns_limit_h_max 15
_diffrn_reflns_limit_h_min -15
_diffrn_reflns_limit_k_max 34
_diffrn_reflns_limit_k_min -35
_diffrn_reflns_limit_l_max 10
_diffrn_reflns_limit_l_min -10
_diffrn_reflns_number 15624
_diffrn_reflns_point_group_measured_fraction_full 0.985
_diffrn_reflns_point_group_measured_fraction_max 0.966
_diffrn_reflns_theta_full 25.242
_diffrn_reflns_theta_max 27.525
_diffrn_reflns_theta_min 1.501
_exptl_absorpt_coefficient_mu 0.082
_exptl_crystal_colour green
_exptl_crystal_density_diffrn 1.285
_exptl_crystal_description Square
_exptl_crystal_F_000 848
_refine_diff_density_max 0.469
_refine_diff_density_min -0.240
_refine_diff_density_rms 0.051
_refine_ls_abs_structure_details
;
 Flack x determined using 1215 quotients [(I+)-(I-)]/[(I+)+(I-)]
 (Parsons, Flack and Wagner, Acta Cryst. B69 (2013) 249-259).
;
_refine_ls_abs_structure_Flack 0.0(6)
_refine_ls_extinction_method none
_refine_ls_goodness_of_fit_ref 1.061
_refine_ls_hydrogen_treatment constr
_refine_ls_matrix_type full
_refine_ls_number_parameters 282
_refine_ls_number_reflns 4660
_refine_ls_number_restraints 2
_refine_ls_restrained_S_all 1.060
_refine_ls_R_factor_all 0.1045
_refine_ls_R_factor_gt 0.0735
_refine_ls_shift/su_max 0.000
_refine_ls_shift/su_mean 0.000
_refine_ls_structure_factor_coef Fsqd
_refine_ls_weighting_details 'w=1/[\s^2^(Fo^2^)+(0.1220P)^2^+1.4956P] where P=(Fo^2^+2Fc^2^)/3'
_refine_ls_weighting_scheme calc
_refine_ls_wR_factor_gt 0.2065
_refine_ls_wR_factor_ref 0.2338
_reflns_Friedel_coverage 0.932
_reflns_Friedel_fraction_full 0.972
_reflns_Friedel_fraction_max 0.935
_reflns_number_gt 3205
_reflns_number_total 4660
_reflns_threshold_expression 'I > 2\s(I)'
_cod_data_source_file jp0c04115_si_001.cif
_cod_data_source_block Compound3b
_cod_depositor_comments 'Adding full bibliography for 1558383--1558387.cif.'
_cod_original_cell_volume 2090.0(6)
_cod_original_sg_symbol_H-M 'C c'
_cod_database_code 1558386
_shelx_shelxl_version_number 2018/3
_shelx_space_group_comment
;
The symmetry employed for this shelxl refinement is uniquely defined
by the following loop, which should always be used as a source of
symmetry information in preference to the above space-group names.
They are only intended as comments.
;

loop_
_space_group_symop_operation_xyz
'x, y, z'
'x, -y, z+1/2'
'x+1/2, y+1/2, z'
'x+1/2, -y+1/2, z+1/2'

loop_
_atom_site_label
_atom_site_type_symbol
_atom_site_fract_x
_atom_site_fract_y
_atom_site_fract_z
_atom_site_U_iso_or_equiv
_atom_site_adp_type
_atom_site_occupancy
_atom_site_site_symmetry_order
_atom_site_calc_flag
_atom_site_refinement_flags_posn
_atom_site_refinement_flags_adp
_atom_site_refinement_flags_occupancy
_atom_site_disorder_assembly
_atom_site_disorder_group
O2 O 0.1376(7) -0.2749(3) 0.1293(8) 0.117(2) Uani 1 1 d . . . . .
O1 O -0.1006(7) -0.15355(17) -0.3531(11) 0.0995(18) Uani 1 1 d . . . . .
N1 N -0.1177(6) -0.39717(19) -0.7154(8) 0.0681(14) Uani 1 1 d . . . . .
C26 C -0.0347(10) -0.1691(4) 0.0881(14) 0.110(3) Uani 1 1 d . . . . .
H16 H -0.128344 -0.163635 -0.043157 0.165 Uiso 1 1 calc R U . . .
H15 H -0.006324 -0.140827 0.176603 0.165 Uiso 1 1 calc R U . . .
H17 H -0.036757 -0.197624 0.155052 0.165 Uiso 1 1 calc R U . . .
C9 C 0.0968(9) -0.4694(3) -0.8780(13) 0.088(2) Uani 1 1 d . . . . .
H6 H 0.140835 -0.486760 -0.920753 0.105 Uiso 1 1 calc R U . . .
C8 C -0.0458(9) -0.4769(2) -0.9797(11) 0.0765(19) Uani 1 1 d . . . . .
H5 H -0.097733 -0.499241 -1.089775 0.092 Uiso 1 1 calc R U . . .
C7 C -0.1123(7) -0.45099(18) -0.9182(8) 0.0558(13) Uani 1 1 d . . . . .
C12 C -0.0300(7) -0.4183(2) -0.7480(9) 0.0623(15) Uani 1 1 d . . . . .
C13 C -0.0717(7) -0.3631(2) -0.5462(9) 0.0617(14) Uani 1 1 d . . . . .
C23 C -0.1157(6) -0.3148(2) -0.6016(9) 0.0565(13) Uani 1 1 d . . . . .
C24 C -0.0684(6) -0.2811(2) -0.4320(9) 0.0578(14) Uani 1 1 d . . . . .
C16 C 0.0155(6) -0.2978(2) -0.2248(10) 0.0616(15) Uani 1 1 d . . . . .
C17 C 0.0642(7) -0.2619(3) -0.0517(9) 0.0678(16) Uani 1 1 d . . . . .
N2 N 0.0207(5) -0.21324(19) -0.1110(8) 0.0644(13) Uani 1 1 d . . . . .
C25 C 0.0636(11) -0.1767(4) 0.0529(18) 0.121(4) Uani 1 1 d . . . . .
H14 H 0.119783 -0.200701 0.166876 0.145 Uiso 1 1 calc R U . . .
C27 C 0.1822(11) -0.1473(5) 0.1283(18) 0.137(5) Uani 1 1 d . . . . .
H18 H 0.155653 -0.113203 0.110961 0.206 Uiso 1 1 calc R U . . .
H20 H 0.215615 -0.154356 0.051640 0.206 Uiso 1 1 calc R U . . .
H19 H 0.257035 -0.154169 0.274069 0.206 Uiso 1 1 calc R U . . .
C4 C -0.5032(7) -0.4654(3) -1.1653(10) 0.079(2) Uani 1 1 d . . . . .
H3 H -0.587091 -0.482340 -1.267110 0.095 Uiso 1 1 calc R U . . .
C5 C -0.3820(8) -0.4750(2) -1.1394(10) 0.0734(18) Uani 1 1 d . . . . .
H4 H -0.383153 -0.498411 -1.222780 0.088 Uiso 1 1 calc R U . . .
C6 C -0.2566(6) -0.44966(16) -0.9876(7) 0.0510(12) Uani 1 1 d . . . . .
C14 C 0.0103(7) -0.3801(2) -0.3451(9) 0.0640(15) Uani 1 1 d . . . . .
H9 H 0.037659 -0.412976 -0.314190 0.077 Uiso 1 1 calc R U . . .
C15 C 0.0527(8) -0.3458(3) -0.1833(10) 0.0785(19) Uani 1 1 d . . . . .
H10 H 0.107471 -0.356867 -0.045832 0.094 Uiso 1 1 calc R U . . .
C18 C -0.0648(6) -0.1972(2) -0.3159(10) 0.0625(15) Uani 1 1 d . . . . .
C19 C -0.1091(6) -0.2326(2) -0.4788(9) 0.0596(14) Uani 1 1 d . . . . .
C20 C -0.1929(8) -0.2145(2) -0.6832(11) 0.0724(17) Uani 1 1 d . . . . .
H11 H -0.218615 -0.181417 -0.710384 0.087 Uiso 1 1 calc R U . . .
C21 C -0.2380(9) -0.2470(2) -0.8475(12) 0.0780(18) Uani 1 1 d . . . . .
H12 H -0.294132 -0.235566 -0.984641 0.094 Uiso 1 1 calc R U . . .
C22 C -0.1991(6) -0.2949(2) -0.8049(8) 0.0561(13) Uani 1 1 d . . . . .
H13 H -0.229011 -0.315737 -0.915259 0.067 Uiso 1 1 calc R U . . .
C1 C -0.2570(6) -0.41548(19) -0.8621(9) 0.0569(13) Uani 1 1 d . . . . .
C2 C -0.3806(7) -0.4053(2) -0.8888(11) 0.0685(16) Uani 1 1 d . . . . .
H1 H -0.380282 -0.381978 -0.805823 0.082 Uiso 1 1 calc R U . . .
C3 C -0.5030(7) -0.4305(2) -1.0414(10) 0.0713(17) Uani 1 1 d . . . . .
H2 H -0.587031 -0.424298 -1.062357 0.086 Uiso 1 1 calc R U . . .
C11 C 0.1152(8) -0.4109(3) -0.6440(12) 0.082(2) Uani 1 1 d . . . . .
H8 H 0.169548 -0.389235 -0.531490 0.099 Uiso 1 1 calc R U . . .
C10 C 0.1750(10) -0.4373(3) -0.7160(15) 0.093(2) Uani 1 1 d . . . . .
H7 H 0.271342 -0.432756 -0.651359 0.111 Uiso 1 1 calc R U . . .

loop_
_atom_site_aniso_label
_atom_site_aniso_U_11
_atom_site_aniso_U_22
_atom_site_aniso_U_33
_atom_site_aniso_U_23
_atom_site_aniso_U_13
_atom_site_aniso_U_12
O2 0.116(5) 0.149(6) 0.047(3) -0.008(3) 0.034(3) 0.017(4)
O1 0.111(4) 0.055(3) 0.152(5) -0.005(3) 0.092(4) -0.008(3)
N1 0.070(3) 0.063(3) 0.073(3) -0.030(2) 0.046(3) -0.015(2)
C26 0.100(6) 0.158(9) 0.104(6) -0.064(6) 0.080(6) -0.027(6)
C9 0.098(6) 0.096(5) 0.082(5) -0.013(4) 0.064(5) 0.012(4)
C8 0.102(5) 0.063(4) 0.065(4) -0.014(3) 0.052(4) 0.006(3)
C7 0.073(4) 0.043(3) 0.045(3) -0.003(2) 0.034(3) 0.002(2)
C12 0.074(4) 0.056(3) 0.059(3) -0.018(3) 0.043(3) -0.010(3)
C13 0.063(3) 0.061(3) 0.051(3) -0.006(2) 0.032(3) -0.003(3)
C23 0.055(3) 0.057(3) 0.053(3) 0.002(2) 0.033(3) -0.001(2)
C24 0.049(3) 0.079(4) 0.053(3) -0.028(3) 0.037(3) -0.018(3)
C16 0.057(3) 0.049(3) 0.073(4) -0.015(3) 0.039(3) -0.002(2)
C17 0.062(4) 0.089(4) 0.046(3) -0.010(3) 0.031(3) -0.001(3)
N2 0.065(3) 0.064(3) 0.064(3) -0.031(2) 0.041(3) -0.014(2)
C25 0.124(7) 0.129(7) 0.153(9) -0.104(7) 0.108(7) -0.054(6)
C27 0.100(6) 0.200(11) 0.136(8) -0.127(8) 0.086(6) -0.084(7)
C4 0.064(4) 0.073(4) 0.057(4) -0.010(3) 0.019(3) -0.015(3)
C5 0.083(4) 0.057(3) 0.050(3) -0.017(3) 0.028(3) -0.012(3)
C6 0.068(3) 0.034(2) 0.036(2) 0.0024(18) 0.027(2) 0.001(2)
C14 0.075(4) 0.053(3) 0.053(3) -0.001(2) 0.035(3) 0.009(3)
C15 0.074(4) 0.093(5) 0.048(3) -0.004(3) 0.029(3) 0.005(3)
C18 0.061(4) 0.053(3) 0.086(4) -0.006(3) 0.052(4) -0.010(2)
C19 0.057(3) 0.071(4) 0.061(3) -0.016(3) 0.042(3) -0.016(3)
C20 0.086(4) 0.059(3) 0.084(5) 0.002(3) 0.059(4) -0.002(3)
C21 0.099(5) 0.066(4) 0.070(4) 0.005(3) 0.054(4) 0.002(3)
C22 0.070(3) 0.057(3) 0.041(2) -0.007(2) 0.034(3) -0.005(2)
C1 0.067(3) 0.046(3) 0.051(3) -0.008(2) 0.034(3) -0.005(2)
C2 0.075(4) 0.059(3) 0.072(4) -0.005(3) 0.047(3) -0.001(3)
C3 0.061(4) 0.070(4) 0.060(4) 0.012(3) 0.028(3) 0.001(3)
C11 0.080(4) 0.093(5) 0.078(4) -0.028(4) 0.052(4) -0.018(4)
C10 0.087(5) 0.109(6) 0.102(6) -0.016(5) 0.069(5) -0.004(4)

loop_
_atom_type_symbol
_atom_type_description
_atom_type_scat_dispersion_real
_atom_type_scat_dispersion_imag
_atom_type_scat_source
C C 0.0033 0.0016 'International Tables Vol C Tables 4.2.6.8 and 6.1.1.4'
H H 0.0000 0.0000 'International Tables Vol C Tables 4.2.6.8 and 6.1.1.4'
N N 0.0061 0.0033 'International Tables Vol C Tables 4.2.6.8 and 6.1.1.4'
O O 0.0106 0.0060 'International Tables Vol C Tables 4.2.6.8 and 6.1.1.4'

loop_
_geom_angle_atom_site_label_1
_geom_angle_atom_site_label_2
_geom_angle_atom_site_label_3
_geom_angle
_geom_angle_site_symmetry_1
_geom_angle_site_symmetry_3
_geom_angle_publ_flag
C12 N1 C1 109.6(4) . . ?
C12 N1 C13 125.4(5) . . ?
C1 N1 C13 125.0(5) . . ?
C25 C26 H16 109.5 . . ?
C25 C26 H15 109.5 . . ?
H16 C26 H15 109.5 . . ?
C25 C26 H17 109.5 . . ?
H16 C26 H17 109.5 . . ?
H15 C26 H17 109.5 . . ?
C10 C9 C8 121.2(7) . . ?
C10 C9 H6 119.4 . . ?
C8 C9 H6 119.4 . . ?
C9 C8 C7 119.7(6) . . ?
C9 C8 H5 120.1 . . ?
C7 C8 H5 120.1 . . ?
C8 C7 C12 118.7(6) . . ?
C8 C7 C6 134.4(5) . . ?
C12 C7 C6 106.9(5) . . ?
N1 C12 C11 130.1(5) . . ?
N1 C12 C7 108.3(5) . . ?
C11 C12 C7 121.6(5) . . ?
C14 C13 C23 123.5(6) . . ?
C14 C13 N1 119.6(6) . . ?
C23 C13 N1 116.8(5) . . ?
C13 C23 C22 126.4(5) . . ?
C13 C23 C24 116.4(5) . . ?
C22 C23 C24 117.1(5) . . ?
C19 C24 C16 120.5(5) . . ?
C19 C24 C23 118.6(5) . . ?
C16 C24 C23 120.8(5) . . ?
C15 C16 C24 119.3(5) . . ?
C15 C16 C17 121.0(6) . . ?
C24 C16 C17 119.7(5) . . ?
O2 C17 N2 122.0(6) . . ?
O2 C17 C16 121.6(7) . . ?
N2 C17 C16 116.5(5) . . ?
C18 N2 C17 123.6(5) . . ?
C18 N2 C25 117.8(7) . . ?
C17 N2 C25 118.6(7) . . ?
C27 C25 C26 126.0(7) . . ?
C27 C25 N2 117.1(7) . . ?
C26 C25 N2 115.8(7) . . ?
C27 C25 H14 93.5 . . ?
C26 C25 H14 93.5 . . ?
N2 C25 H14 93.5 . . ?
C25 C27 H18 109.5 . . ?
C25 C27 H20 109.5 . . ?
H18 C27 H20 109.5 . . ?
C25 C27 H19 109.5 . . ?
H18 C27 H19 109.5 . . ?
H20 C27 H19 109.5 . . ?
C5 C4 C3 120.8(6) . . ?
C5 C4 H3 119.6 . . ?
C3 C4 H3 119.6 . . ?
C4 C5 C6 119.6(6) . . ?
C4 C5 H4 120.2 . . ?
C6 C5 H4 120.2 . . ?
C5 C6 C1 119.0(6) . . ?
C5 C6 C7 134.0(5) . . ?
C1 C6 C7 107.0(4) . . ?
C13 C14 C15 118.2(6) . . ?
C13 C14 H9 120.9 . . ?
C15 C14 H9 120.9 . . ?
C16 C15 C14 121.7(6) . . ?
C16 C15 H10 119.1 . . ?
C14 C15 H10 119.1 . . ?
O1 C18 N2 118.7(6) . . ?
O1 C18 C19 122.7(7) . . ?
N2 C18 C19 118.6(5) . . ?
C24 C19 C20 122.2(5) . . ?
C24 C19 C18 121.1(5) . . ?
C20 C19 C18 116.6(6) . . ?
C19 C20 C21 119.2(6) . . ?
C19 C20 H11 120.4 . . ?
C21 C20 H11 120.4 . . ?
C22 C21 C20 119.5(6) . . ?
C22 C21 H12 120.2 . . ?
C20 C21 H12 120.2 . . ?
C21 C22 C23 123.2(5) . . ?
C21 C22 H13 118.4 . . ?
C23 C22 H13 118.4 . . ?
C2 C1 C6 121.6(5) . . ?
C2 C1 N1 130.2(5) . . ?
C6 C1 N1 108.2(5) . . ?
C3 C2 C1 117.9(6) . . ?
C3 C2 H1 121.0 . . ?
C1 C2 H1 121.0 . . ?
C2 C3 C4 120.9(7) . . ?
C2 C3 H2 119.5 . . ?
C4 C3 H2 119.5 . . ?
C10 C11 C12 116.9(6) . . ?
C10 C11 H8 121.5 . . ?
C12 C11 H8 121.5 . . ?
C9 C10 C11 121.8(8) . . ?
C9 C10 H7 119.1 . . ?
C11 C10 H7 119.1 . . ?

loop_
_geom_bond_atom_site_label_1
_geom_bond_atom_site_label_2
_geom_bond_distance
_geom_bond_site_symmetry_2
_geom_bond_publ_flag
O2 C17 1.210(8) . ?
O1 C18 1.232(7) . ?
N1 C12 1.371(8) . ?
N1 C1 1.400(8) . ?
N1 C13 1.459(7) . ?
C26 C25 1.403(11) . ?
C26 H16 0.9600 . ?
C26 H15 0.9600 . ?
C26 H17 0.9600 . ?
C9 C10 1.357(12) . ?
C9 C8 1.370(11) . ?
C9 H6 0.9300 . ?
C8 C7 1.382(9) . ?
C8 H5 0.9300 . ?
C7 C12 1.407(7) . ?
C7 C6 1.448(8) . ?
C12 C11 1.393(10) . ?
C13 C14 1.366(8) . ?
C13 C23 1.380(8) . ?
C23 C22 1.407(8) . ?
C23 C24 1.451(7) . ?
C24 C19 1.373(8) . ?
C24 C16 1.400(8) . ?
C16 C15 1.348(10) . ?
C16 C17 1.507(8) . ?
C17 N2 1.391(9) . ?
N2 C18 1.379(8) . ?
N2 C25 1.482(8) . ?
C25 C27 1.394(12) . ?
C25 H14 0.9800 . ?
C27 H18 0.9600 . ?
C27 H20 0.9600 . ?
C27 H19 0.9600 . ?
C4 C5 1.361(11) . ?
C4 C3 1.392(10) . ?
C4 H3 0.9300 . ?
C5 C6 1.389(8) . ?
C5 H4 0.9300 . ?
C6 C1 1.392(7) . ?
C14 C15 1.429(9) . ?
C14 H9 0.9300 . ?
C15 H10 0.9300 . ?
C18 C19 1.450(8) . ?
C19 C20 1.396(9) . ?
C20 C21 1.406(10) . ?
C20 H11 0.9300 . ?
C21 C22 1.349(9) . ?
C21 H12 0.9300 . ?
C22 H13 0.9300 . ?
C1 C2 1.389(9) . ?
C2 C3 1.372(9) . ?
C2 H1 0.9300 . ?
C3 H2 0.9300 . ?
C11 C10 1.389(10) . ?
C11 H8 0.9300 . ?
C10 H7 0.9300 . ?

loop_
_geom_torsion_atom_site_label_1
_geom_torsion_atom_site_label_2
_geom_torsion_atom_site_label_3
_geom_torsion_atom_site_label_4
_geom_torsion
_geom_torsion_site_symmetry_1
_geom_torsion_site_symmetry_2
_geom_torsion_site_symmetry_3
_geom_torsion_site_symmetry_4
_geom_torsion_publ_flag
C10 C9 C8 C7 0.5(12) . . . . ?
C9 C8 C7 C12 -1.4(9) . . . . ?
C9 C8 C7 C6 -179.8(6) . . . . ?
C1 N1 C12 C11 178.8(7) . . . . ?
C13 N1 C12 C11 -4.6(11) . . . . ?
C1 N1 C12 C7 -0.1(7) . . . . ?
C13 N1 C12 C7 176.5(6) . . . . ?
C8 C7 C12 N1 -179.8(6) . . . . ?
C6 C7 C12 N1 -1.0(6) . . . . ?
C8 C7 C12 C11 1.2(9) . . . . ?
C6 C7 C12 C11 180.0(6) . . . . ?
C12 N1 C13 C14 -70.0(9) . . . . ?
C1 N1 C13 C14 106.1(7) . . . . ?
C12 N1 C13 C23 110.4(7) . . . . ?
C1 N1 C13 C23 -73.5(8) . . . . ?
C14 C13 C23 C22 179.6(6) . . . . ?
N1 C13 C23 C22 -0.9(9) . . . . ?
C14 C13 C23 C24 0.9(9) . . . . ?
N1 C13 C23 C24 -179.5(5) . . . . ?
C13 C23 C24 C19 179.9(5) . . . . ?
C22 C23 C24 C19 1.1(7) . . . . ?
C13 C23 C24 C16 -0.9(7) . . . . ?
C22 C23 C24 C16 -179.7(5) . . . . ?
C19 C24 C16 C15 179.3(6) . . . . ?
C23 C24 C16 C15 0.1(8) . . . . ?
C19 C24 C16 C17 -1.4(8) . . . . ?
C23 C24 C16 C17 179.4(5) . . . . ?
C15 C16 C17 O2 -0.2(11) . . . . ?
C24 C16 C17 O2 -179.5(7) . . . . ?
C15 C16 C17 N2 179.6(6) . . . . ?
C24 C16 C17 N2 0.3(8) . . . . ?
O2 C17 N2 C18 -178.9(7) . . . . ?
C16 C17 N2 C18 1.4(8) . . . . ?
O2 C17 N2 C25 -1.3(10) . . . . ?
C16 C17 N2 C25 178.9(6) . . . . ?
C18 N2 C25 C27 -83.7(13) . . . . ?
C17 N2 C25 C27 98.6(13) . . . . ?
C18 N2 C25 C26 84.9(12) . . . . ?
C17 N2 C25 C26 -92.7(12) . . . . ?
C3 C4 C5 C6 -0.1(10) . . . . ?
C4 C5 C6 C1 1.2(9) . . . . ?
C4 C5 C6 C7 179.2(6) . . . . ?
C8 C7 C6 C5 2.1(11) . . . . ?
C12 C7 C6 C5 -176.5(6) . . . . ?
C8 C7 C6 C1 -179.8(7) . . . . ?
C12 C7 C6 C1 1.7(6) . . . . ?
C23 C13 C14 C15 -0.1(10) . . . . ?
N1 C13 C14 C15 -179.6(6) . . . . ?
C24 C16 C15 C14 0.8(10) . . . . ?
C17 C16 C15 C14 -178.5(6) . . . . ?
C13 C14 C15 C16 -0.8(11) . . . . ?
C17 N2 C18 O1 178.1(6) . . . . ?
C25 N2 C18 O1 0.6(8) . . . . ?
C17 N2 C18 C19 -1.8(8) . . . . ?
C25 N2 C18 C19 -179.3(5) . . . . ?
C16 C24 C19 C20 -179.9(5) . . . . ?
C23 C24 C19 C20 -0.7(8) . . . . ?
C16 C24 C19 C18 1.0(8) . . . . ?
C23 C24 C19 C18 -179.8(5) . . . . ?
O1 C18 C19 C24 -179.4(5) . . . . ?
N2 C18 C19 C24 0.6(8) . . . . ?
O1 C18 C19 C20 1.5(8) . . . . ?
N2 C18 C19 C20 -178.6(5) . . . . ?
C24 C19 C20 C21 0.3(9) . . . . ?
C18 C19 C20 C21 179.4(6) . . . . ?
C19 C20 C21 C22 -0.2(11) . . . . ?
C20 C21 C22 C23 0.7(11) . . . . ?
C13 C23 C22 C21 -179.8(7) . . . . ?
C24 C23 C22 C21 -1.1(9) . . . . ?
C5 C6 C1 C2 -1.7(8) . . . . ?
C7 C6 C1 C2 179.8(5) . . . . ?
C5 C6 C1 N1 176.7(5) . . . . ?
C7 C6 C1 N1 -1.8(6) . . . . ?
C12 N1 C1 C2 179.4(6) . . . . ?
C13 N1 C1 C2 2.8(10) . . . . ?
C12 N1 C1 C6 1.2(7) . . . . ?
C13 N1 C1 C6 -175.4(5) . . . . ?
C6 C1 C2 C3 1.1(9) . . . . ?
N1 C1 C2 C3 -177.0(6) . . . . ?
C1 C2 C3 C4 0.1(9) . . . . ?
C5 C4 C3 C2 -0.5(10) . . . . ?
N1 C12 C11 C10 -178.8(7) . . . . ?
C7 C12 C11 C10 0.0(10) . . . . ?
C8 C9 C10 C11 0.8(13) . . . . ?
C12 C11 C10 C9 -1.0(12) . . . . ?
